data_2012928
loop_
_publ_author_name
'Brito-Arias, Marco'
'Dur\'an-P\'aramo, Enrique'
'Mata, Ignasi'
'Molins, Elies'

_publ_section_title
;
 A comparative analysis of mono- and disaccharide benzyl
 fucopyranosides
;
_journal_issue 9
_journal_name_full 'Acta Crystallographica Section C'
_journal_page_first o537
_journal_page_last o539
_journal_paper_doi 10.1107/S0108270102012556
_journal_volume 58
_journal_year 2002
_chemical_formula_moiety 'C33 H40 O12'
_chemical_formula_sum 'C33 H40 O12'
_chemical_formula_weight 628.65
_chemical_name_systematic
;
O-(2,3-di-O-acetyl-4,6-O-benzylidene-\b-D-glucopyranosyl)-
(1\\rightarrow 2)-3,4-O-isopropylidene-\b-D-fucopyranoside
;
_space_group_IT_number 19
_symmetry_cell_setting orthorhombic
_symmetry_space_group_name_Hall 'P 2ac 2ab'
_symmetry_space_group_name_H-M 'P 21 21 21'
_audit_creation_method 'WinGX routine CIF_UPDATE'
_cell_angle_alpha 90
_cell_angle_beta 90
_cell_angle_gamma 90
_cell_formula_units_Z 4
_cell_length_a 8.9010(10)
_cell_length_b 14.2610(10)
_cell_length_c 25.5830(10)
_cell_measurement_reflns_used 25
_cell_measurement_temperature 293(2)
_cell_measurement_theta_max 20.94
_cell_measurement_theta_min 11.91
_cell_volume 3247.4(4)
_computing_cell_refinement 'CAD-4 EXPRESS'
_computing_data_collection 'CAD-4 EXPRESS (Enraf-Nonius, 1994)'
_computing_data_reduction 'XCAD4 (Harms & Wocadlo, 1995)'
_computing_molecular_graphics 'ORTEP-3 for Windows (Farrugia, 1997) and PLATON (Spek, 1998)'
_computing_publication_material 'WinGX (Farrugia, 1999)'
_computing_structure_refinement 'SHELXL97 (Sheldrick, 1997)'
_computing_structure_solution 'SHELXS97 (Sheldrick, 1997)'
_diffrn_measured_fraction_theta_full 0.999
_diffrn_measured_fraction_theta_max 0.999
_diffrn_measurement_device '\k-geometry diffractometer'
_diffrn_measurement_device_type 'Enraf-Nonius CAD-4'
_diffrn_measurement_method 'non-profiled \w/2\q scans'
_diffrn_radiation_type MoK\a
_diffrn_radiation_wavelength 0.71073
_diffrn_reflns_av_R_equivalents 0
_diffrn_reflns_limit_h_max 0
_diffrn_reflns_limit_h_min -12
_diffrn_reflns_limit_k_max 0
_diffrn_reflns_limit_k_min -20
_diffrn_reflns_limit_l_max 36
_diffrn_reflns_limit_l_min 0
_diffrn_reflns_number 5471
_diffrn_reflns_theta_full 30.41
_diffrn_reflns_theta_max 30.41
_diffrn_reflns_theta_min 2.42
_diffrn_standards_decay_% 0
_diffrn_standards_interval_time 60
_diffrn_standards_number 3
_exptl_absorpt_coefficient_mu 0.098
_exptl_absorpt_correction_T_max 0.965
_exptl_absorpt_correction_T_min 0.905
_exptl_absorpt_correction_type '\y scan'
_exptl_absorpt_process_details '(North et al., 1968)'
_exptl_crystal_colour colourless
_exptl_crystal_density_diffrn 1.286
_exptl_crystal_density_method 'not measured'
_exptl_crystal_description prism
_exptl_crystal_F_000 1336
_exptl_crystal_size_max 0.65
_exptl_crystal_size_mid 0.50
_exptl_crystal_size_min 0.32
_refine_diff_density_max 0.21
_refine_diff_density_min -0.19
_refine_ls_extinction_method none
_refine_ls_goodness_of_fit_ref 0.89
_refine_ls_hydrogen_treatment constr
_refine_ls_matrix_type full
_refine_ls_number_parameters 411
_refine_ls_number_reflns 5471
_refine_ls_number_restraints 0
_refine_ls_restrained_S_all 0.89
_refine_ls_R_factor_gt 0.041
_refine_ls_shift/su_max 0.022
_refine_ls_structure_factor_coef Fsqd
_refine_ls_weighting_details 'calc w = 1/[\s^2^(Fo^2^)+(0.0882P)^2^] where P=(Fo^2^+2Fc^2^)/3'
_refine_ls_weighting_scheme calc
_refine_ls_wR_factor_ref 0.138
_reflns_number_gt 2832
_reflns_number_total 5471
_reflns_threshold_expression I>2\s(I)
_cod_data_source_file fg1655.cif
_cod_data_source_block II
_cod_depositor_comments
;
The following automatic conversions were performed:
'_geom_bond_publ_flag' value 'Y' changed to 'y' according to
'/home/saulius/struct/CIF-dictionaries/cif_core.dic' dictionary named
'cif_core.dic' version 2.4.1 from 2010-06-29 (14
times).

'_geom_bond_publ_flag' value 'N' changed to 'n' according to
'/home/saulius/struct/CIF-dictionaries/cif_core.dic' dictionary named
'cif_core.dic' version 2.4.1 from 2010-06-29 (76 times).

Automatic conversion script
Id: cif_fix_enum 1527 2010-12-29 10:47:43Z saulius 

The following automatic conversions were performed:

'_geom_bond_publ_flag' value 'Y' changed to 'y' according to
/home/saulius/struct/CIF-dictionaries/cif_core.dic dictionary named
'cif_core.dic' version 2.4.1 from 2010-06-29 (14
times).

'_geom_bond_publ_flag' value 'N' changed to 'n' according to
/home/saulius/struct/CIF-dictionaries/cif_core.dic dictionary named
'cif_core.dic' version 2.4.1 from 2010-06-29 (76
times).

'_geom_angle_publ_flag' value 'Y' changed to 'y' according
to /home/saulius/struct/CIF-dictionaries/cif_core.dic dictionary
named 'cif_core.dic' version 2.4.1 from 2010-06-29 (18
times).

'_geom_angle_publ_flag' value 'N' changed to 'n' according
to /home/saulius/struct/CIF-dictionaries/cif_core.dic dictionary
named 'cif_core.dic' version 2.4.1 from 2010-06-29 (148
times).

'_geom_torsion_publ_flag' value 'N' changed to 'n' according
to /home/saulius/struct/CIF-dictionaries/cif_core.dic dictionary
named 'cif_core.dic' version 2.4.1 from 2010-06-29 (83
times).

'_geom_torsion_publ_flag' value 'Y' changed to 'y' according
to /home/saulius/struct/CIF-dictionaries/cif_core.dic dictionary
named 'cif_core.dic' version 2.4.1 from 2010-06-29 (13 times).

Automatic conversion script
Id: cif_fix_values 1715 2011-07-08 13:25:40Z adriana 
;
_cod_original_sg_symbol_Hall '-P 2ac 2ab'
_cod_database_code 2012928

loop_
_symmetry_equiv_pos_as_xyz
'x, y, z'
'-x+1/2, -y, z+1/2'
'x+1/2, -y+1/2, -z'
'-x, y+1/2, -z+1/2'

loop_
_atom_site_label
_atom_site_fract_x
_atom_site_fract_y
_atom_site_fract_z
_atom_site_U_iso_or_equiv
_atom_site_adp_type
_atom_site_calc_flag
_atom_site_refinement_flags
_atom_site_occupancy
_atom_site_disorder_assembly
_atom_site_disorder_group
_atom_site_type_symbol
C1 0.1685(3) 0.68255(18) 0.51999(9) 0.0470(6) Uani d . 1 . . C
H1 0.0669 0.7052 0.5124 0.056 Uiso calc R 1 . . H
C2 0.1662(3) 0.61609(18) 0.56627(9) 0.0444(6) Uani d . 1 . . C
H2 0.2686 0.5949 0.5739 0.053 Uiso calc R 1 . . H
C3 0.1024(3) 0.66820(18) 0.61399(9) 0.0469(6) Uani d . 1 . . C
H3 -0.0072 0.6717 0.6113 0.056 Uiso calc R 1 . . H
C4 0.1670(3) 0.76676(18) 0.62111(10) 0.0496(6) Uani d . 1 . . C
H4 0.0995 0.8040 0.6431 0.06 Uiso calc R 1 . . H
C5 0.1974(4) 0.81875(18) 0.57041(11) 0.0548(7) Uani d . 1 . . C
H5 0.1012 0.8408 0.5565 0.066 Uiso calc R 1 . . H
C6 0.2994(5) 0.9027(2) 0.57687(13) 0.0773(10) Uani d . 1 . . C
H6A 0.3904 0.8837 0.5940 0.116 Uiso calc R 1 . . H
H6B 0.2496 0.9494 0.5976 0.116 Uiso calc R 1 . . H
H6C 0.3228 0.9282 0.5431 0.116 Uiso calc R 1 . . H
C7 0.2672(4) 0.6736(2) 0.68490(11) 0.0590(8) Uani d . 1 . . C
C8 0.4014(5) 0.6097(3) 0.68855(17) 0.0974(13) Uani d . 1 . . C
H8A 0.4348 0.5935 0.6540 0.146 Uiso calc R 1 . . H
H8B 0.3741 0.5536 0.7071 0.146 Uiso calc R 1 . . H
H8C 0.4810 0.6410 0.7069 0.146 Uiso calc R 1 . . H
C9 0.2161(6) 0.7123(3) 0.73726(12) 0.0899(13) Uani d . 1 . . C
H9A 0.2994 0.7418 0.7545 0.135 Uiso calc R 1 . . H
H9B 0.1787 0.6621 0.7586 0.135 Uiso calc R 1 . . H
H9C 0.1378 0.7576 0.7318 0.135 Uiso calc R 1 . . H
C10 0.2136(4) 0.6927(2) 0.43067(10) 0.0569(7) Uani d . 1 . . C
H10A 0.2709 0.7501 0.4346 0.068 Uiso calc R 1 . . H
H10B 0.1090 0.7094 0.4255 0.068 Uiso calc R 1 . . H
C11 0.2699(3) 0.63912(19) 0.38400(10) 0.0492(6) Uani d . 1 . . C
C12 0.3568(4) 0.5600(2) 0.38771(12) 0.0614(7) Uani d . 1 . . C
H12 0.3800 0.5360 0.4205 0.074 Uiso calc R 1 . . H
C13 0.4111(4) 0.5149(2) 0.34319(15) 0.0754(9) Uani d . 1 . . C
H13 0.4704 0.4615 0.3462 0.091 Uiso calc R 1 . . H
C14 0.3764(5) 0.5501(3) 0.29519(15) 0.0822(11) Uani d . 1 . . C
H14 0.4119 0.5206 0.2652 0.099 Uiso calc R 1 . . H
C15 0.2899(6) 0.6281(3) 0.29106(12) 0.0882(12) Uani d . 1 . . C
H15 0.2664 0.6515 0.2581 0.106 Uiso calc R 1 . . H
C16 0.2365(4) 0.6731(3) 0.33477(12) 0.0724(9) Uani d . 1 . . C
H16 0.1777 0.7267 0.3312 0.087 Uiso calc R 1 . . H
C17 0.0720(3) 0.46527(17) 0.58895(10) 0.0431(5) Uani d . 1 . . C
H17 0.0382 0.4894 0.6228 0.052 Uiso calc R 1 . . H
C18 -0.0343(3) 0.39002(19) 0.56967(10) 0.0451(6) Uani d . 1 . . C
H18 -0.0075 0.3724 0.5338 0.054 Uiso calc R 1 . . H
C19 -0.0314(3) 0.30273(17) 0.60481(9) 0.0436(6) Uani d . 1 . . C
H19 -0.0814 0.3164 0.6381 0.052 Uiso calc R 1 . . H
C20 0.1281(3) 0.27292(17) 0.61463(10) 0.0423(5) Uani d . 1 . . C
H20 0.1720 0.2489 0.5821 0.051 Uiso calc R 1 . . H
C21 0.2185(3) 0.35700(18) 0.63348(9) 0.0440(6) Uani d . 1 . . C
H21 0.1720 0.3826 0.6651 0.053 Uiso calc R 1 . . H
C23 0.2839(3) 0.17493(19) 0.66415(11) 0.0483(6) Uani d . 1 . . C
H23 0.3308 0.1512 0.6321 0.058 Uiso calc R 1 . . H
C22 0.3760(3) 0.3259(2) 0.64573(13) 0.0605(8) Uani d . 1 . . C
H22A 0.4253 0.3037 0.6143 0.073 Uiso calc R 1 . . H
H22B 0.4337 0.3779 0.6597 0.073 Uiso calc R 1 . . H
C24 0.2842(3) 0.09979(18) 0.70513(10) 0.0465(6) Uani d . 1 . . C
C25 0.3745(4) 0.0221(2) 0.69959(12) 0.0568(7) Uani d . 1 . . C
H25 0.4353 0.0164 0.6702 0.068 Uiso calc R 1 . . H
C26 0.3761(4) -0.0474(2) 0.73705(14) 0.0682(9) Uani d . 1 . . C
H26 0.4365 -0.1000 0.7325 0.082 Uiso calc R 1 . . H
C27 0.2896(4) -0.0392(2) 0.78065(15) 0.0722(9) Uani d . 1 . . C
H27 0.2890 -0.0866 0.8056 0.087 Uiso calc R 1 . . H
C28 0.2025(4) 0.0402(2) 0.78763(14) 0.0726(9) Uani d . 1 . . C
H28 0.1463 0.0470 0.8180 0.087 Uiso calc R 1 . . H
C29 0.1983(3) 0.1090(2) 0.75006(12) 0.0600(7) Uani d . 1 . . C
H29 0.1380 0.1616 0.7548 0.072 Uiso calc R 1 . . H
C30 -0.2503(3) 0.2075(3) 0.59460(14) 0.0634(8) Uani d . 1 . . C
C31 -0.3233(4) 0.1410(3) 0.55849(17) 0.0901(12) Uani d . 1 . . C
H31A -0.3663 0.0903 0.5781 0.135 Uiso calc R 1 . . H
H31B -0.2502 0.1168 0.5344 0.135 Uiso calc R 1 . . H
H31C -0.4011 0.1728 0.5394 0.135 Uiso calc R 1 . . H
C32 -0.2699(4) 0.4179(3) 0.52700(19) 0.0807(12) Uani d . 1 . . C
C33 -0.4168(4) 0.4691(4) 0.5345(2) 0.137(2) Uani d . 1 . . C
H33A -0.4063 0.5327 0.5227 0.206 Uiso calc R 1 . . H
H33B -0.4435 0.4686 0.5708 0.206 Uiso calc R 1 . . H
H33C -0.4940 0.4385 0.5146 0.206 Uiso calc R 1 . . H
O1 0.2281(2) 0.63696(13) 0.47667(7) 0.0540(5) Uani d . 1 . . O
O2 0.0753(2) 0.53732(12) 0.55201(6) 0.0496(4) Uani d . 1 . . O
O3 0.1431(2) 0.62353(13) 0.66183(7) 0.0536(5) Uani d . 1 . . O
O4 0.3019(2) 0.74719(13) 0.64901(7) 0.0560(5) Uani d . 1 . . O
O5 0.2644(2) 0.75863(13) 0.53258(7) 0.0545(5) Uani d . 1 . . O
O6 -0.1837(2) 0.42944(15) 0.57032(8) 0.0602(5) Uani d . 1 . . O
O7 -0.1095(2) 0.22851(13) 0.57805(7) 0.0546(5) Uani d . 1 . . O
O8 0.1324(2) 0.20144(13) 0.65362(7) 0.0486(4) Uani d . 1 . . O
O9 0.3666(2) 0.25224(14) 0.68334(8) 0.0564(5) Uani d . 1 . . O
O10 0.2186(2) 0.42692(13) 0.59347(7) 0.0485(4) Uani d . 1 . . O
O11 -0.2303(4) 0.3766(3) 0.48987(13) 0.1122(11) Uani d . 1 . . O
O12 -0.3056(3) 0.2422(3) 0.63190(11) 0.1018(10) Uani d . 1 . . O

loop_
_atom_site_aniso_label
_atom_site_aniso_U_11
_atom_site_aniso_U_22
_atom_site_aniso_U_33
_atom_site_aniso_U_12
_atom_site_aniso_U_13
_atom_site_aniso_U_23
C1 0.0541(15) 0.0464(14) 0.0405(13) 0.0003(13) 0.0022(11) 0.0039(11)
C2 0.0482(14) 0.0428(12) 0.0422(12) -0.0004(12) -0.0027(11) 0.0062(11)
C3 0.0511(15) 0.0487(14) 0.0410(12) 0.0036(12) -0.0002(12) 0.0058(11)
C4 0.0570(16) 0.0433(13) 0.0486(14) 0.0069(13) -0.0021(12) 0.0016(11)
C5 0.0713(19) 0.0421(13) 0.0511(14) 0.0071(14) -0.0062(14) 0.0070(12)
C6 0.112(3) 0.0471(16) 0.073(2) -0.008(2) -0.002(2) 0.0100(15)
C7 0.073(2) 0.0507(15) 0.0530(15) -0.0087(15) -0.0156(15) 0.0126(13)
C8 0.092(3) 0.079(2) 0.121(3) -0.001(2) -0.037(3) 0.031(3)
C9 0.143(4) 0.077(2) 0.0504(17) -0.035(3) -0.008(2) 0.0035(16)
C10 0.0728(19) 0.0505(15) 0.0473(14) 0.0054(16) 0.0066(14) 0.0079(12)
C11 0.0518(15) 0.0495(14) 0.0462(13) -0.0041(13) 0.0032(12) 0.0048(12)
C12 0.0698(19) 0.0556(17) 0.0588(16) 0.0005(16) -0.0022(16) 0.0076(14)
C13 0.080(2) 0.0600(19) 0.086(2) 0.0064(18) 0.0084(19) -0.0096(18)
C14 0.103(3) 0.076(2) 0.068(2) 0.001(2) 0.016(2) -0.0156(19)
C15 0.124(3) 0.096(3) 0.0455(16) 0.012(3) 0.001(2) 0.0007(18)
C16 0.089(2) 0.075(2) 0.0537(16) 0.017(2) 0.0007(17) 0.0081(16)
C17 0.0461(13) 0.0439(13) 0.0393(12) 0.0019(12) 0.0003(11) 0.0015(11)
C18 0.0429(13) 0.0475(13) 0.0450(12) 0.0009(12) 0.0007(11) 0.0025(11)
C19 0.0432(13) 0.0442(13) 0.0435(13) -0.0053(12) -0.0014(11) -0.0023(11)
C20 0.0439(13) 0.0414(13) 0.0415(12) -0.0009(11) -0.0013(11) -0.0005(11)
C21 0.0446(13) 0.0440(14) 0.0434(12) -0.0022(12) -0.0031(11) 0.0064(10)
C23 0.0455(14) 0.0496(14) 0.0499(14) 0.0046(13) -0.0003(12) 0.0021(12)
C22 0.0443(14) 0.0550(16) 0.0820(19) -0.0085(14) -0.0093(15) 0.0199(15)
C24 0.0450(13) 0.0456(14) 0.0489(14) -0.0008(12) -0.0045(12) 0.0010(11)
C25 0.0595(17) 0.0504(15) 0.0604(16) 0.0046(15) -0.0028(14) -0.0059(13)
C26 0.0681(19) 0.0479(16) 0.089(2) 0.0034(16) -0.0100(19) 0.0049(16)
C27 0.0637(19) 0.0608(19) 0.092(2) -0.0101(18) -0.0055(19) 0.0273(18)
C28 0.0621(18) 0.079(2) 0.076(2) -0.002(2) 0.0120(17) 0.0218(18)
C29 0.0518(16) 0.0623(17) 0.0659(17) 0.0072(15) 0.0066(14) 0.0090(15)
C30 0.0440(16) 0.0705(19) 0.076(2) -0.0038(15) -0.0117(15) 0.0110(17)
C31 0.070(2) 0.082(2) 0.119(3) -0.012(2) -0.032(2) -0.008(2)
C32 0.057(2) 0.090(3) 0.095(3) -0.015(2) -0.026(2) 0.048(2)
C33 0.059(2) 0.189(6) 0.164(5) 0.017(3) -0.006(3) 0.099(4)
O1 0.0688(12) 0.0501(10) 0.0430(9) 0.0037(10) 0.0072(9) 0.0079(8)
O2 0.0608(11) 0.0455(9) 0.0424(9) -0.0051(10) -0.0035(8) 0.0069(8)
O3 0.0681(12) 0.0521(10) 0.0407(9) -0.0100(10) -0.0057(9) 0.0065(8)
O4 0.0629(11) 0.0503(10) 0.0548(10) -0.0080(10) -0.0116(9) 0.0126(9)
O5 0.0645(11) 0.0469(10) 0.0521(10) -0.0051(10) 0.0048(9) 0.0065(8)
O6 0.0461(10) 0.0659(12) 0.0686(13) 0.0081(10) -0.0013(9) 0.0167(11)
O7 0.0524(11) 0.0519(11) 0.0593(11) -0.0050(9) -0.0038(9) -0.0056(9)
O8 0.0452(9) 0.0461(9) 0.0544(10) -0.0027(9) -0.0065(8) 0.0086(8)
O9 0.0467(10) 0.0543(11) 0.0681(12) -0.0057(10) -0.0115(9) 0.0150(9)
O10 0.0446(9) 0.0483(9) 0.0525(10) -0.0025(9) 0.0019(8) 0.0109(8)
O11 0.118(3) 0.128(3) 0.0902(19) -0.015(2) -0.054(2) 0.0065(19)
O12 0.0602(14) 0.145(3) 0.1005(19) -0.0225(18) 0.0204(14) -0.0256(19)

loop_
_atom_type_symbol
_atom_type_description
_atom_type_scat_dispersion_real
_atom_type_scat_dispersion_imag
_atom_type_scat_source
C C 0.0033 0.0016 'International Tables Vol C Tables 4.2.6.8 and 6.1.1.4'
H H 0 0 'International Tables Vol C Tables 4.2.6.8 and 6.1.1.4'
O O 0.0106 0.006 'International Tables Vol C Tables 4.2.6.8 and 6.1.1.4'

loop_
_geom_angle_atom_site_label_1
_geom_angle_atom_site_label_2
_geom_angle_atom_site_label_3
_geom_angle
_geom_angle_publ_flag
O1 C1 O5 108.0(2) y
O1 C1 C2 109.6(2) y
O5 C1 C2 108.0(2) y
O1 C1 H1 110.4 n
O5 C1 H1 110.4 n
C2 C1 H1 110.4 n
O2 C2 C1 107.41(19) n
O2 C2 C3 111.9(2) n
C1 C2 C3 108.8(2) y
O2 C2 H2 109.5 n
C1 C2 H2 109.5 n
C3 C2 H2 109.5 n
O3 C3 C4 102.29(19) n
O3 C3 C2 111.8(2) n
C4 C3 C2 113.6(2) y
O3 C3 H3 109.6 n
C4 C3 H3 109.6 n
C2 C3 H3 109.6 n
O4 C4 C5 111.9(2) n
O4 C4 C3 101.33(19) n
C5 C4 C3 114.5(2) y
O4 C4 H4 109.6 n
C5 C4 H4 109.6 n
C3 C4 H4 109.6 n
O5 C5 C6 107.5(3) n
O5 C5 C4 111.2(2) y
C6 C5 C4 113.6(2) n
O5 C5 H5 108.1 n
C6 C5 H5 108.1 n
C4 C5 H5 108.1 n
C5 C6 H6A 109.5 n
C5 C6 H6B 109.5 n
H6A C6 H6B 109.5 n
C5 C6 H6C 109.5 n
H6A C6 H6C 109.5 n
H6B C6 H6C 109.5 n
O4 C7 O3 105.4(2) n
O4 C7 C8 108.3(3) n
O3 C7 C8 109.5(3) n
O4 C7 C9 111.4(2) n
O3 C7 C9 108.2(3) n
C8 C7 C9 113.8(3) n
C7 C8 H8A 109.5 n
C7 C8 H8B 109.5 n
H8A C8 H8B 109.5 n
C7 C8 H8C 109.5 n
H8A C8 H8C 109.5 n
H8B C8 H8C 109.5 n
C7 C9 H9A 109.5 n
C7 C9 H9B 109.5 n
H9A C9 H9B 109.5 n
C7 C9 H9C 109.5 n
H9A C9 H9C 109.5 n
H9B C9 H9C 109.5 n
O1 C10 C11 110.0(2) n
O1 C10 H10A 109.7 n
C11 C10 H10A 109.7 n
O1 C10 H10B 109.7 n
C11 C10 H10B 109.7 n
H10A C10 H10B 108.2 n
C12 C11 C16 118.2(3) n
C12 C11 C10 123.4(2) n
C16 C11 C10 118.3(3) n
C11 C12 C13 121.2(3) n
C11 C12 H12 119.4 n
C13 C12 H12 119.4 n
C14 C13 C12 119.2(3) n
C14 C13 H13 120.4 n
C12 C13 H13 120.4 n
C15 C14 C13 120.0(3) n
C15 C14 H14 120 n
C13 C14 H14 120 n
C14 C15 C16 121.0(3) n
C14 C15 H15 119.5 n
C16 C15 H15 119.5 n
C15 C16 C11 120.2(3) n
C15 C16 H16 119.9 n
C11 C16 H16 119.9 n
O2 C17 O10 108.6(2) y
O2 C17 C18 108.3(2) y
O10 C17 C18 109.1(2) y
O2 C17 H17 110.2 n
O10 C17 H17 110.2 n
C18 C17 H17 110.2 n
O6 C18 C17 107.2(2) n
O6 C18 C19 108.9(2) n
C17 C18 C19 111.9(2) y
O6 C18 H18 109.6 n
C17 C18 H18 109.6 n
C19 C18 H18 109.6 n
O7 C19 C20 109.1(2) n
O7 C19 C18 108.05(19) n
C20 C19 C18 110.0(2) y
O7 C19 H19 109.9 n
C20 C19 H19 109.9 n
C18 C19 H19 109.9 n
O8 C20 C19 110.1(2) n
O8 C20 C21 109.11(19) n
C19 C20 C21 109.2(2) y
O8 C20 H20 109.5 n
C19 C20 H20 109.5 n
C21 C20 H20 109.5 n
O10 C21 C22 110.8(2) y
O10 C21 C20 108.84(19) n
C22 C21 C20 109.1(2) n
O10 C21 H21 109.4 n
C22 C21 H21 109.4 n
C20 C21 H21 109.4 n
O9 C23 O8 110.6(2) n
O9 C23 C24 108.3(2) n
O8 C23 C24 108.9(2) n
O9 C23 H23 109.7 n
O8 C23 H23 109.7 n
C24 C23 H23 109.7 n
O9 C22 C21 107.6(2) n
O9 C22 H22A 110.2 n
C21 C22 H22A 110.2 n
O9 C22 H22B 110.2 n
C21 C22 H22B 110.2 n
H22A C22 H22B 108.5 n
C25 C24 C29 118.9(3) n
C25 C24 C23 120.3(2) n
C29 C24 C23 120.7(2) n
C24 C25 C26 120.9(3) n
C24 C25 H25 119.6 n
C26 C25 H25 119.6 n
C27 C26 C25 120.1(3) n
C27 C26 H26 119.9 n
C25 C26 H26 119.9 n
C26 C27 C28 119.6(3) n
C26 C27 H27 120.2 n
C28 C27 H27 120.2 n
C29 C28 C27 120.6(3) n
C29 C28 H28 119.7 n
C27 C28 H28 119.7 n
C28 C29 C24 119.8(3) n
C28 C29 H29 120.1 n
C24 C29 H29 120.1 n
O12 C30 O7 122.9(3) n
O12 C30 C31 126.3(3) n
O7 C30 C31 110.7(3) n
C30 C31 H31A 109.5 n
C30 C31 H31B 109.5 n
H31A C31 H31B 109.5 n
C30 C31 H31C 109.5 n
H31A C31 H31C 109.5 n
H31B C31 H31C 109.5 n
O11 C32 O6 123.5(4) n
O11 C32 C33 127.3(4) n
O6 C32 C33 109.1(4) n
C32 C33 H33A 109.5 n
C32 C33 H33B 109.5 n
H33A C33 H33B 109.5 n
C32 C33 H33C 109.5 n
H33A C33 H33C 109.5 n
H33B C33 H33C 109.5 n
C1 O1 C10 111.29(19) y
C17 O2 C2 114.62(18) y
C3 O3 C7 108.94(19) n
C4 O4 C7 106.5(2) n
C1 O5 C5 111.3(2) y
C32 O6 C18 117.6(3) n
C30 O7 C19 117.4(2) n
C23 O8 C20 110.27(19) n
C23 O9 C22 111.8(2) n
C17 O10 C21 109.07(19) y

loop_
_geom_bond_atom_site_label_1
_geom_bond_atom_site_label_2
_geom_bond_site_symmetry_2
_geom_bond_distance
_geom_bond_publ_flag
C1 O1 . 1.390(3) y
C1 O5 . 1.418(3) y
C1 C2 . 1.517(3) y
C1 H1 . 0.98 n
C2 O2 . 1.432(3) y
C2 C3 . 1.538(4) y
C2 H2 . 0.98 n
C3 O3 . 1.426(3) n
C3 C4 . 1.529(4) y
C3 H3 . 0.98 n
C4 O4 . 1.424(3) n
C4 C5 . 1.519(4) y
C4 H4 . 0.98 n
C5 O5 . 1.424(3) y
C5 C6 . 1.511(5) n
C5 H5 . 0.98 n
C6 H6A . 0.96 n
C6 H6B . 0.96 n
C6 H6C . 0.96 n
C7 O4 . 1.428(3) n
C7 O3 . 1.442(4) n
C7 C8 . 1.506(5) n
C7 C9 . 1.519(5) n
C8 H8A . 0.96 n
C8 H8B . 0.96 n
C8 H8C . 0.96 n
C9 H9A . 0.96 n
C9 H9B . 0.96 n
C9 H9C . 0.96 n
C10 O1 . 1.426(3) n
C10 C11 . 1.503(4) n
C10 H10A . 0.97 n
C10 H10B . 0.97 n
C11 C12 . 1.371(4) n
C11 C16 . 1.382(4) n
C12 C13 . 1.395(4) n
C12 H12 . 0.93 n
C13 C14 . 1.362(5) n
C13 H13 . 0.93 n
C14 C15 . 1.357(5) n
C14 H14 . 0.93 n
C15 C16 . 1.374(5) n
C15 H15 . 0.93 n
C16 H16 . 0.93 n
C17 O2 . 1.396(3) y
C17 O10 . 1.419(3) y
C17 C18 . 1.513(4) y
C17 H17 . 0.98 n
C18 O6 . 1.444(3) n
C18 C19 . 1.536(3) y
C18 H18 . 0.98 n
C19 O7 . 1.439(3) n
C19 C20 . 1.504(4) y
C19 H19 . 0.98 n
C20 O8 . 1.426(3) n
C20 C21 . 1.522(3) y
C20 H20 . 0.98 n
C21 O10 . 1.429(3) n
C21 C22 . 1.504(4) n
C21 H21 . 0.98 n
C23 O9 . 1.414(3) n
C23 O8 . 1.426(3) n
C23 C24 . 1.499(4) n
C23 H23 . 0.98 n
C22 O9 . 1.427(3) n
C22 H22A . 0.97 n
C22 H22B . 0.97 n
C24 C25 . 1.376(4) n
C24 C29 . 1.387(4) n
C25 C26 . 1.379(4) n
C25 H25 . 0.93 n
C26 C27 . 1.361(5) n
C26 H26 . 0.93 n
C27 C28 . 1.383(5) n
C27 H27 . 0.93 n
C28 C29 . 1.374(4) n
C28 H28 . 0.93 n
C29 H29 . 0.93 n
C30 O12 . 1.182(4) n
C30 O7 . 1.357(4) n
C30 C31 . 1.475(5) n
C31 H31A . 0.96 n
C31 H31B . 0.96 n
C31 H31C . 0.96 n
C32 O11 . 1.172(5) n
C32 O6 . 1.358(4) n
C32 C33 . 1.510(6) n
C33 H33A . 0.96 n
C33 H33B . 0.96 n
C33 H33C . 0.96 n

loop_
_geom_hbond_atom_site_label_D
_geom_hbond_atom_site_label_H
_geom_hbond_atom_site_label_A
_geom_hbond_site_symmetry_A
_geom_hbond_distance_DH
_geom_hbond_distance_HA
_geom_hbond_distance_DA
_geom_hbond_angle_DHA
C17 H17 O3 . 0.98 2.35 2.995(3) 123
C22 H22A O12 1_655 0.97 2.59 3.095(4) 113

loop_
_geom_torsion_atom_site_label_1
_geom_torsion_atom_site_label_2
_geom_torsion_atom_site_label_3
_geom_torsion_atom_site_label_4
_geom_torsion
_geom_torsion_publ_flag
O1 C1 C2 O2 -59.6(3) n
O5 C1 C2 O2 -177.07(19) n
O1 C1 C2 C3 179.1(2) n
O5 C1 C2 C3 61.6(3) y
O2 C2 C3 O3 81.5(2) n
C1 C2 C3 O3 -159.9(2) n
O2 C2 C3 C4 -163.3(2) n
C1 C2 C3 C4 -44.8(3) y
O3 C3 C4 O4 36.2(2) n
C2 C3 C4 O4 -84.5(2) n
O3 C3 C4 C5 156.8(2) n
C2 C3 C4 C5 36.2(3) y
O4 C4 C5 O5 72.1(3) n
C3 C4 C5 O5 -42.4(3) y
O4 C4 C5 C6 -49.2(3) n
C3 C4 C5 C6 -163.8(3) n
O1 C10 C11 C12 -15.6(4) n
O1 C10 C11 C16 166.7(3) n
C16 C11 C12 C13 0.3(5) n
C10 C11 C12 C13 -177.5(3) n
C11 C12 C13 C14 -0.3(5) n
C12 C13 C14 C15 0.0(6) n
C13 C14 C15 C16 0.2(7) n
C14 C15 C16 C11 -0.2(7) n
C12 C11 C16 C15 0.0(5) n
C10 C11 C16 C15 177.8(4) n
O2 C17 C18 O6 -67.1(3) n
O10 C17 C18 O6 174.77(19) n
O2 C17 C18 C19 173.5(2) n
O10 C17 C18 C19 55.4(3) n
O6 C18 C19 O7 73.6(2) n
C17 C18 C19 O7 -168.0(2) n
O6 C18 C19 C20 -167.3(2) n
C17 C18 C19 C20 -48.9(3) y
O7 C19 C20 O8 -70.7(2) n
C18 C19 C20 O8 170.88(19) n
O7 C19 C20 C21 169.5(2) n
C18 C19 C20 C21 51.1(3) y
O8 C20 C21 O10 177.83(19) n
C19 C20 C21 O10 -61.8(3) y
O8 C20 C21 C22 56.9(3) n
C19 C20 C21 C22 177.3(2) n
O10 C21 C22 O9 -176.3(2) n
C20 C21 C22 O9 -56.6(3) n
O9 C23 C24 C25 -104.2(3) n
O8 C23 C24 C25 135.5(3) n
O9 C23 C24 C29 73.3(3) n
O8 C23 C24 C29 -47.0(3) n
C29 C24 C25 C26 2.3(4) n
C23 C24 C25 C26 179.8(3) n
C24 C25 C26 C27 -1.0(5) n
C25 C26 C27 C28 -1.3(5) n
C26 C27 C28 C29 2.5(5) n
C27 C28 C29 C24 -1.2(5) n
C25 C24 C29 C28 -1.2(4) n
C23 C24 C29 C28 -178.7(3) n
O5 C1 O1 C10 -70.4(3) n
C2 C1 O1 C10 172.1(2) n
C11 C10 O1 C1 -176.4(2) n
O10 C17 O2 C2 -64.5(3) y
C18 C17 O2 C2 177.1(2) n
C1 C2 O2 C17 174.7(2) n
C3 C2 O2 C17 -65.9(3) y
C4 C3 O3 C7 -21.3(3) n
C2 C3 O3 C7 100.6(3) n
O4 C7 O3 C3 -1.6(3) n
C8 C7 O3 C3 -117.9(3) n
C9 C7 O3 C3 117.6(2) n
C5 C4 O4 C7 -160.9(2) n
C3 C4 O4 C7 -38.5(3) n
O3 C7 O4 C4 26.1(3) n
C8 C7 O4 C4 143.2(3) n
C9 C7 O4 C4 -90.9(3) n
O1 C1 O5 C5 169.4(2) n
C2 C1 O5 C5 -72.1(3) y
C6 C5 O5 C1 -173.9(2) n
C4 C5 O5 C1 61.2(3) y
O11 C32 O6 C18 1.3(5) n
C33 C32 O6 C18 -176.5(3) n
C17 C18 O6 C32 132.1(3) n
C19 C18 O6 C32 -106.5(3) n
O12 C30 O7 C19 -5.9(4) n
C31 C30 O7 C19 171.2(3) n
C20 C19 O7 C30 136.4(2) n
C18 C19 O7 C30 -104.0(3) n
O9 C23 O8 C20 61.2(3) n
C24 C23 O8 C20 -179.91(19) n
C19 C20 O8 C23 -178.3(2) n
C21 C20 O8 C23 -58.4(3) n
O8 C23 O9 C22 -62.8(3) n
C24 C23 O9 C22 178.0(2) n
C21 C22 O9 C23 60.1(3) n
O2 C17 O10 C21 176.49(18) n
C18 C17 O10 C21 -65.6(3) y
C22 C21 O10 C17 -170.6(2) n
C20 C21 O10 C17 69.5(3) y

loop_
_cod_related_entry_id
_cod_related_entry_database
_cod_related_entry_code
1 ChemSpider 21181743
